data_4512963
loop_
_publ_author_name
'D&#x2019;Vries, Richard F.'
'Camps, Ihosvany'
'Ellena, Javier'

_publ_section_title
;
 Exploring the System Lanthanide/Succinate in the Formation of Porous
 Metal--Organic Frameworks: Experimental and Theoretical Study
;
_journal_issue 6
_journal_name_full 'Crystal Growth &amp; Design'
_journal_page_first 3015
_journal_paper_doi 10.1021/acs.cgd.5b00426
_journal_volume 15
_journal_year 2015
_chemical_formula_moiety 'C12 H12 Nd2 O14'
_chemical_formula_sum 'C12 H12 Nd2 O14'
_chemical_formula_weight 668.70
_chemical_name_systematic
;
 ?
;
_space_group_crystal_system triclinic
_space_group_IT_number 2
_space_group_name_Hall '-P 1'
_space_group_name_H-M_alt 'P -1'
_symmetry_space_group_name_Hall '-P 1'
_symmetry_space_group_name_H-M 'P -1'
_atom_sites_solution_hydrogens mixed
_audit_creation_method SHELXL-2013
_cell_angle_alpha 112.015(5)
_cell_angle_beta 89.967(7)
_cell_angle_gamma 99.921(7)
_cell_formula_units_Z 2
_cell_length_a 7.8354(7)
_cell_length_b 12.0496(16)
_cell_length_c 12.2524(16)
_cell_measurement_reflns_used 26579
_cell_measurement_temperature 293(2)
_cell_measurement_theta_max 26.373
_cell_measurement_theta_min 2.910
_cell_volume 1053.8(2)
_computing_cell_refinement 'HKL Scalepack (Otwinowski & Minor 1997)'
_computing_molecular_graphics 'Ortep for Windows (Farrugia, 2012)'
_computing_publication_material 'WinGX publication routines (Farrugia, 2012)'
_computing_structure_refinement 'SHELXL-2013 (Sheldrick, 2013)'
_diffrn_ambient_temperature 293(2)
_diffrn_measured_fraction_theta_full 0.997
_diffrn_measured_fraction_theta_max 0.948
_diffrn_measurement_method CCD
_diffrn_radiation_type MoK\a
_diffrn_radiation_wavelength 0.71073
_diffrn_reflns_av_R_equivalents 0.2138
_diffrn_reflns_av_unetI/netI 0.2325
_diffrn_reflns_laue_measured_fraction_full 0.997
_diffrn_reflns_laue_measured_fraction_max 0.948
_diffrn_reflns_limit_h_max 9
_diffrn_reflns_limit_h_min -9
_diffrn_reflns_limit_k_max 15
_diffrn_reflns_limit_k_min -15
_diffrn_reflns_limit_l_max 15
_diffrn_reflns_limit_l_min -14
_diffrn_reflns_number 26997
_diffrn_reflns_point_group_measured_fraction_full 0.997
_diffrn_reflns_point_group_measured_fraction_max 0.948
_diffrn_reflns_theta_full 25.242
_diffrn_reflns_theta_max 26.588
_diffrn_reflns_theta_min 3.035
_exptl_absorpt_coefficient_mu 4.935
_exptl_absorpt_correction_T_max 0.978
_exptl_absorpt_correction_T_min 0.908
_exptl_crystal_colour Violet
_exptl_crystal_density_diffrn 2.107
_exptl_crystal_description Neddle
_exptl_crystal_F_000 632
_exptl_crystal_size_max 0.040
_exptl_crystal_size_mid 0.012
_exptl_crystal_size_min 0.009
_refine_diff_density_max 3.090
_refine_diff_density_min -1.923
_refine_diff_density_rms 0.345
_refine_ls_extinction_method none
_refine_ls_goodness_of_fit_ref 0.969
_refine_ls_hydrogen_treatment constr
_refine_ls_matrix_type full
_refine_ls_number_parameters 243
_refine_ls_number_reflns 4179
_refine_ls_number_restraints 0
_refine_ls_restrained_S_all 0.969
_refine_ls_R_factor_all 0.1571
_refine_ls_R_factor_gt 0.0844
_refine_ls_shift/su_max 0.000
_refine_ls_shift/su_mean 0.000
_refine_ls_structure_factor_coef Fsqd
_refine_ls_weighting_details 'w=1/[\s^2^(Fo^2^)+(0.1151P)^2^] where P=(Fo^2^+2Fc^2^)/3'
_refine_ls_weighting_scheme calc
_refine_ls_wR_factor_gt 0.2266
_refine_ls_wR_factor_ref 0.2392
_reflns_Friedel_coverage 0.000
_reflns_number_gt 1830
_reflns_number_total 4179
_reflns_threshold_expression 'I > 2\s(I)'
_cod_data_source_file cg5b00426_si_005.cif
_cod_data_source_block shelx
_cod_depositor_comments 'Adding full bibliography for 4512902--4512966.cif.'
_cod_database_code 4512963
_shelx_space_group_comment
;
The symmetry employed for this shelxl refinement is uniquely defined
by the following loop, which should always be used as a source of
symmetry information in preference to the above space-group names.
They are only intended as comments.
;
_shelx_estimated_absorpt_t_min 0.908
_shelx_estimated_absorpt_t_max 0.978
_shelxl_version_number 2013-4

loop_
_space_group_symop_operation_xyz
'x, y, z'
'-x, -y, -z'

loop_
_atom_site_label
_atom_site_type_symbol
_atom_site_fract_x
_atom_site_fract_y
_atom_site_fract_z
_atom_site_U_iso_or_equiv
_atom_site_adp_type
_atom_site_occupancy
_atom_site_site_symmetry_order
_atom_site_calc_flag
_atom_site_refinement_flags_posn
_atom_site_refinement_flags_adp
C1 C 0.647(3) 0.429(2) 0.149(2) 0.036(5) Uani 1 1 d . .
C2 C 0.722(3) 0.310(2) 0.0857(17) 0.041(6) Uani 1 1 d . .
H2A H 0.7441 0.2760 0.1432 0.049 Uiso 1 1 calc R U
H2B H 0.6356 0.2511 0.0262 0.049 Uiso 1 1 calc R U
C3 C 0.894(3) 0.333(2) 0.0257(19) 0.044(6) Uani 1 1 d . .
H3A H 0.9729 0.4021 0.0817 0.053 Uiso 1 1 calc R U
H3B H 0.9485 0.2624 0.0051 0.053 Uiso 1 1 calc R U
C4 C 0.863(2) 0.359(2) -0.0864(18) 0.039(4) Uani 1 1 d . .
C5 C 0.144(3) 0.426(2) 0.2971(18) 0.039(4) Uani 1 1 d . .
C6 C 0.224(2) 0.3088(19) 0.2718(18) 0.038(5) Uani 1 1 d . .
C7 C 0.612(2) 0.667(2) 0.6488(18) 0.043(6) Uani 1 1 d . .
C8 C 0.635(2) 0.637(2) 0.524(2) 0.049(7) Uani 1 1 d . .
C9 C 0.323(3) 0.861(2) 0.3151(19) 0.041(6) Uani 1 1 d . .
C10 C 0.248(3) 0.969(2) 0.365(2) 0.054(7) Uani 1 1 d . .
H10A H 0.2863 1.0216 0.3233 0.065 Uiso 1 1 calc R U
H10B H 0.1226 0.9444 0.3507 0.065 Uiso 1 1 calc R U
C11 C 0.286(3) 1.037(2) 0.488(2) 0.058(7) Uani 1 1 d . .
H11A H 0.4093 1.0723 0.5012 0.070 Uiso 1 1 calc R U
H11B H 0.2647 0.9817 0.5292 0.070 Uiso 1 1 calc R U
C12 C 0.821(3) 0.856(2) 0.455(2) 0.039(6) Uani 1 1 d . .
Nd1 Nd -0.00869(13) 0.64570(11) 0.35421(10) 0.0362(4) Uani 1 1 d . .
Nd2 Nd 0.49093(14) 0.64513(11) 0.25275(10) 0.0363(4) Uani 1 1 d . .
O1 O 0.7363(17) 0.5184(13) 0.2207(11) 0.035(3) Uani 1 1 d . .
O2 O 0.488(2) 0.4284(14) 0.1180(12) 0.054(4) Uani 1 1 d . .
O3 O 0.2317(17) 0.5179(13) 0.2899(13) 0.039(4) Uani 1 1 d . .
O4 O -0.0091(19) 0.4285(14) 0.3268(12) 0.048(4) Uani 1 1 d . .
O6 O 0.2716(16) 0.7771(13) 0.3591(11) 0.038(4) Uani 1 1 d . .
O7 O 0.450(2) 0.8550(13) 0.2589(14) 0.055(4) Uani 1 1 d . .
O8 O 0.7214(17) 0.3910(13) -0.0987(12) 0.044(4) Uani 1 1 d . .
O9 O 0.9844(14) 0.3461(11) -0.1510(11) 0.027(3) Uani 1 1 d . .
O11 O 0.7689(17) 0.7769(13) 0.3466(12) 0.037(3) Uani 1 1 d . .
O12 O 0.6738(18) 0.6722(14) 0.0986(13) 0.051(4) Uani 1 1 d . .
H12C H 0.6226 0.6244 0.0143 0.077 Uiso 1 1 d R U
H12D H 0.7936 0.6472 0.0939 0.077 Uiso 1 1 d R U
O13 O 0.1710(17) 0.6758(13) 0.5296(11) 0.038(4) Uani 1 1 d . .
H13A H 0.2693 0.6369 0.5133 0.056 Uiso 1 1 d R U
H13B H 0.1109 0.6456 0.5828 0.056 Uiso 1 1 d R U
O14 O 0.9528(19) 0.8505(13) 0.5049(14) 0.058(5) Uani 1 1 d . .
O15 O 0.5138(16) 0.6500(13) 0.4645(12) 0.039(3) Uani 1 1 d . .
O16 O 0.7731(15) 0.6031(12) 0.4832(12) 0.039(3) Uani 1 1 d . .

loop_
_atom_site_aniso_label
_atom_site_aniso_U_11
_atom_site_aniso_U_22
_atom_site_aniso_U_33
_atom_site_aniso_U_23
_atom_site_aniso_U_13
_atom_site_aniso_U_12
C1 0.036(13) 0.035(14) 0.053(15) 0.027(13) 0.023(11) 0.022(11)
C2 0.050(13) 0.059(15) 0.020(11) 0.010(10) -0.003(9) 0.035(12)
C3 0.049(14) 0.056(16) 0.044(14) 0.028(12) 0.018(11) 0.029(12)
C4 0.022(8) 0.056(11) 0.035(9) 0.015(8) -0.006(6) 0.010(7)
C5 0.022(8) 0.056(11) 0.035(9) 0.015(8) -0.006(6) 0.010(7)
C6 0.030(11) 0.046(14) 0.044(13) 0.025(11) -0.010(9) 0.004(10)
C7 0.020(10) 0.079(18) 0.027(12) 0.010(11) -0.002(9) 0.028(11)
C8 0.013(10) 0.055(16) 0.10(2) 0.046(15) 0.004(11) 0.013(10)
C9 0.055(15) 0.039(15) 0.039(14) 0.019(12) -0.011(11) 0.022(12)
C10 0.047(14) 0.050(16) 0.065(18) 0.015(13) -0.012(12) 0.024(12)
C11 0.045(14) 0.055(17) 0.064(18) 0.007(14) 0.000(12) 0.014(12)
C12 0.029(12) 0.051(16) 0.047(15) 0.022(13) 0.029(10) 0.027(11)
Nd1 0.0284(7) 0.0532(10) 0.0329(8) 0.0200(7) 0.0055(5) 0.0143(6)
Nd2 0.0293(7) 0.0515(10) 0.0326(8) 0.0191(7) 0.0038(5) 0.0125(6)
O1 0.040(8) 0.027(9) 0.022(8) -0.003(7) -0.015(6) -0.002(7)
O2 0.054(10) 0.064(11) 0.033(9) -0.002(8) 0.009(7) 0.028(8)
O3 0.037(8) 0.031(9) 0.055(10) 0.023(8) 0.009(7) 0.005(7)
O4 0.054(10) 0.057(11) 0.044(10) 0.029(8) 0.014(8) 0.015(8)
O6 0.030(7) 0.059(11) 0.031(8) 0.018(8) 0.013(6) 0.023(7)
O7 0.041(9) 0.044(10) 0.074(12) 0.012(9) 0.018(8) 0.018(8)
O8 0.036(8) 0.057(11) 0.042(9) 0.020(8) 0.022(7) 0.012(7)
O9 0.013(6) 0.028(8) 0.047(9) 0.020(7) 0.012(6) 0.009(6)
O11 0.037(8) 0.048(10) 0.026(8) 0.015(7) 0.010(6) 0.010(7)
O12 0.041(9) 0.060(11) 0.045(10) 0.009(8) 0.022(7) 0.011(8)
O13 0.034(8) 0.058(10) 0.033(8) 0.029(8) 0.006(6) 0.015(7)
O14 0.047(10) 0.039(10) 0.069(12) -0.005(8) -0.019(8) 0.019(8)
O15 0.018(5) 0.046(7) 0.058(7) 0.021(6) -0.007(5) 0.019(5)
O16 0.018(5) 0.046(7) 0.058(7) 0.021(6) -0.007(5) 0.019(5)

loop_
_atom_type_symbol
_atom_type_description
_atom_type_scat_dispersion_real
_atom_type_scat_dispersion_imag
_atom_type_scat_source
C C 0.0033 0.0016 'International Tables Vol C Tables 4.2.6.8 and 6.1.1.4'
H H 0.0000 0.0000 'International Tables Vol C Tables 4.2.6.8 and 6.1.1.4'
Nd Nd -0.1943 3.0179 'International Tables Vol C Tables 4.2.6.8 and 6.1.1.4'
O O 0.0106 0.0060 'International Tables Vol C Tables 4.2.6.8 and 6.1.1.4'

loop_
_geom_angle_atom_site_label_1
_geom_angle_atom_site_label_2
_geom_angle_atom_site_label_3
_geom_angle
_geom_angle_site_symmetry_1
_geom_angle_site_symmetry_3
O1 C1 O2 122.2(18) . .
O1 C1 C2 120.3(18) . .
O2 C1 C2 117(2) . .
O1 C1 Nd2 63.0(10) . .
O2 C1 Nd2 59.2(10) . .
C2 C1 Nd2 176.3(15) . .
C3 C2 C1 112.9(18) . .
C3 C2 H2A 109.0 . .
C1 C2 H2A 109.0 . .
C3 C2 H2B 109.0 . .
C1 C2 H2B 109.0 . .
H2A C2 H2B 107.8 . .
C4 C3 C2 112.6(16) . .
C4 C3 H3A 109.1 . .
C2 C3 H3A 109.1 . .
C4 C3 H3B 109.1 . .
C2 C3 H3B 109.1 . .
H3A C3 H3B 107.8 . .
O9 C4 O8 129.1(19) . .
O9 C4 C3 113.7(16) . .
O8 C4 C3 117.3(18) . .
O3 C5 O4 119(2) . .
O3 C5 C6 120.4(18) . .
O4 C5 C6 120(2) . .
O3 C5 Nd1 61.0(11) . .
O4 C5 Nd1 58.1(11) . .
C6 C5 Nd1 177.6(15) . .
C7 C6 C5 112.5(17) 2_666 .
C8 C7 C6 116.4(16) . 2_666
O16 C8 O15 125(2) . .
O16 C8 C7 119.2(18) . .
O15 C8 C7 116.2(17) . .
O7 C9 O6 118.7(18) . .
O7 C9 C10 125(2) . .
O6 C9 C10 115(2) . .
O7 C9 Nd2 59.7(11) . .
O6 C9 Nd2 59.5(9) . .
C10 C9 Nd2 170.5(16) . .
C11 C10 C9 116.4(19) . .
C11 C10 H10A 108.2 . .
C9 C10 H10A 108.2 . .
C11 C10 H10B 108.2 . .
C9 C10 H10B 108.2 . .
H10A C10 H10B 107.3 . .
C10 C11 C12 115(2) . 2_676
C10 C11 H11A 108.5 . .
C12 C11 H11A 108.5 2_676 .
C10 C11 H11B 108.5 . .
C12 C11 H11B 108.5 2_676 .
H11A C11 H11B 107.5 . .
O14 C12 O11 120.2(17) . .
O14 C12 C11 122(2) . 2_676
O11 C12 C11 117.4(18) . 2_676
O14 C12 Nd1 59.6(10) . 1_655
O11 C12 Nd1 61.4(9) . 1_655
C11 C12 Nd1 174.8(15) 2_676 1_655
O13 Nd1 O16 78.1(4) . 1_455
O13 Nd1 O6 70.6(4) . .
O16 Nd1 O6 141.8(4) 1_455 .
O13 Nd1 O1 144.9(5) . 1_455
O16 Nd1 O1 74.8(4) 1_455 1_455
O6 Nd1 O1 142.0(5) . 1_455
O13 Nd1 O4 79.6(5) . .
O16 Nd1 O4 75.5(4) 1_455 .
O6 Nd1 O4 118.2(4) . .
O1 Nd1 O4 72.4(5) 1_455 .
O13 Nd1 O9 141.2(4) . 2_665
O16 Nd1 O9 140.7(4) 1_455 2_665
O6 Nd1 O9 73.2(4) . 2_665
O1 Nd1 O9 68.8(4) 1_455 2_665
O4 Nd1 O9 106.1(4) . 2_665
O13 Nd1 O14 74.9(5) . 1_455
O16 Nd1 O14 73.5(5) 1_455 1_455
O6 Nd1 O14 77.5(5) . 1_455
O1 Nd1 O14 117.2(4) 1_455 1_455
O4 Nd1 O14 143.1(5) . 1_455
O9 Nd1 O14 110.5(5) 2_665 1_455
O13 Nd1 O11 125.2(4) . 1_455
O16 Nd1 O11 77.4(4) 1_455 1_455
O6 Nd1 O11 103.1(4) . 1_455
O1 Nd1 O11 69.6(4) 1_455 1_455
O4 Nd1 O11 137.8(5) . 1_455
O9 Nd1 O11 76.5(4) 2_665 1_455
O14 Nd1 O11 51.4(4) 1_455 1_455
O13 Nd1 O3 71.4(5) . .
O16 Nd1 O3 120.5(4) 1_455 .
O6 Nd1 O3 69.5(4) . .
O1 Nd1 O3 104.1(4) 1_455 .
O4 Nd1 O3 49.8(4) . .
O9 Nd1 O3 83.2(4) 2_665 .
O14 Nd1 O3 138.7(5) 1_455 .
O11 Nd1 O3 159.7(4) 1_455 .
O13 Nd1 C12 98.5(6) . 1_455
O16 Nd1 C12 71.3(5) 1_455 1_455
O6 Nd1 C12 91.8(5) . 1_455
O1 Nd1 C12 93.6(6) 1_455 1_455
O4 Nd1 C12 146.4(5) . 1_455
O9 Nd1 C12 96.3(5) 2_665 1_455
O14 Nd1 C12 24.7(5) 1_455 1_455
O11 Nd1 C12 26.9(5) 1_455 1_455
O3 Nd1 C12 160.7(5) . 1_455
O13 Nd1 C5 73.7(5) . .
O16 Nd1 C5 98.3(5) 1_455 .
O6 Nd1 C5 93.6(5) . .
O1 Nd1 C5 88.5(5) 1_455 .
O4 Nd1 C5 25.1(5) . .
O9 Nd1 C5 95.2(5) 2_665 .
O14 Nd1 C5 148.5(5) 1_455 .
O11 Nd1 C5 158.1(5) 1_455 .
O3 Nd1 C5 24.7(5) . .
C12 Nd1 C5 168.3(6) 1_455 .
O13 Nd1 Nd2 74.0(3) . .
O16 Nd1 Nd2 148.2(3) 1_455 .
O6 Nd1 Nd2 36.0(3) . .
O1 Nd1 Nd2 122.7(3) 1_455 .
O4 Nd1 Nd2 84.6(3) . .
O9 Nd1 Nd2 68.6(2) 2_665 .
O14 Nd1 Nd2 112.6(4) 1_455 .
O11 Nd1 Nd2 131.9(3) 1_455 .
O3 Nd1 Nd2 34.8(3) . .
C12 Nd1 Nd2 127.4(4) 1_455 .
C5 Nd1 Nd2 59.5(4) . .
O8 Nd2 O12 78.5(5) 2_665 .
O8 Nd2 O11 141.3(5) 2_665 .
O12 Nd2 O11 71.3(5) . .
O8 Nd2 O3 74.4(5) 2_665 .
O12 Nd2 O3 144.0(5) . .
O11 Nd2 O3 142.4(5) . .
O8 Nd2 O2 76.2(5) 2_665 .
O12 Nd2 O2 78.5(5) . .
O11 Nd2 O2 119.1(5) . .
O3 Nd2 O2 72.4(5) . .
O8 Nd2 O6 77.0(4) 2_665 .
O12 Nd2 O6 126.4(5) . .
O11 Nd2 O6 102.0(4) . .
O3 Nd2 O6 69.5(5) . .
O2 Nd2 O6 137.9(5) . .
O8 Nd2 O15 140.4(4) 2_665 .
O12 Nd2 O15 141.1(5) . .
O11 Nd2 O15 73.2(4) . .
O3 Nd2 O15 69.1(4) . .
O2 Nd2 O15 106.0(5) . .
O6 Nd2 O15 76.3(4) . .
O8 Nd2 O7 73.0(5) 2_665 .
O12 Nd2 O7 77.2(5) . .
O11 Nd2 O7 77.1(5) . .
O3 Nd2 O7 115.9(5) . .
O2 Nd2 O7 143.8(5) . .
O6 Nd2 O7 50.2(5) . .
O15 Nd2 O7 109.8(5) . .
O8 Nd2 O1 121.6(4) 2_665 .
O12 Nd2 O1 69.5(5) . .
O11 Nd2 O1 69.3(4) . .
O3 Nd2 O1 105.6(4) . .
O2 Nd2 O1 50.7(4) . .
O6 Nd2 O1 159.7(4) . .
O15 Nd2 O1 83.5(4) . .
O7 Nd2 O1 138.5(5) . .
O8 Nd2 C1 99.9(6) 2_665 .
O12 Nd2 C1 72.1(5) . .
O11 Nd2 C1 93.3(5) . .
O3 Nd2 C1 89.6(5) . .
O2 Nd2 C1 26.3(5) . .
O6 Nd2 C1 159.0(5) . .
O15 Nd2 C1 94.7(5) . .
O7 Nd2 C1 149.3(5) . .
O1 Nd2 C1 24.4(5) . .
O8 Nd2 C9 71.6(5) 2_665 .
O12 Nd2 C9 100.3(6) . .
O11 Nd2 C9 90.4(5) . .
O3 Nd2 C9 93.2(6) . .
O2 Nd2 C9 147.3(5) . .
O6 Nd2 C9 26.4(5) . .
O15 Nd2 C9 95.4(5) . .
O7 Nd2 C9 23.9(5) . .
O1 Nd2 C9 159.2(6) . .
C1 Nd2 C9 169.9(6) . .
O8 Nd2 Nd1 65.3(3) 2_665 .
O12 Nd2 Nd1 141.4(4) . .
O11 Nd2 Nd1 132.1(3) . .
O3 Nd2 Nd1 36.4(3) . .
O2 Nd2 Nd1 104.2(4) . .
O6 Nd2 Nd1 34.4(3) . .
O15 Nd2 Nd1 76.2(3) . .
O7 Nd2 Nd1 79.7(3) . .
O1 Nd2 Nd1 141.5(3) . .
C1 Nd2 Nd1 125.3(4) . .
C9 Nd2 Nd1 56.8(5) . .
C1 O1 Nd1 158.8(13) . 1_655
C1 O1 Nd2 92.5(11) . .
Nd1 O1 Nd2 108.6(5) 1_655 .
C1 O2 Nd2 94.5(13) . .
C5 O3 Nd2 156.9(13) . .
C5 O3 Nd1 94.3(12) . .
Nd2 O3 Nd1 108.8(5) . .
C5 O4 Nd1 96.7(14) . .
C9 O6 Nd1 133.8(12) . .
C9 O6 Nd2 94.1(12) . .
Nd1 O6 Nd2 109.6(5) . .
C9 O7 Nd2 96.4(14) . .
C4 O8 Nd2 138.2(13) . 2_665
C4 O9 Nd1 130.1(12) . 2_665
C12 O11 Nd2 134.0(11) . .
C12 O11 Nd1 91.7(10) . 1_655
Nd2 O11 Nd1 109.8(5) . 1_655
Nd2 O12 H12C 115.4 . .
Nd2 O12 H12D 117.6 . .
H12C O12 H12D 101.0 . .
Nd1 O13 H13A 114.3 . .
Nd1 O13 H13B 113.6 . .
H13A O13 H13B 104.3 . .
C12 O14 Nd1 95.7(13) . 1_655
C8 O15 Nd2 132.1(14) . .
C8 O16 Nd1 138.6(13) . 1_655

loop_
_geom_bond_atom_site_label_1
_geom_bond_atom_site_label_2
_geom_bond_distance
_geom_bond_site_symmetry_2
C1 O1 1.21(2) .
C1 O2 1.29(2) .
C1 C2 1.57(3) .
C1 Nd2 2.911(19) .
C2 C3 1.57(3) .
C2 H2A 0.9700 .
C2 H2B 0.9700 .
C3 C4 1.54(3) .
C3 H3A 0.9700 .
C3 H3B 0.9700 .
C4 O9 1.23(2) .
C4 O8 1.26(2) .
C5 O3 1.23(2) .
C5 O4 1.26(2) .
C5 C6 1.57(3) .
C5 Nd1 2.94(2) .
C6 C7 1.53(2) 2_666
C7 C8 1.45(3) .
C7 C6 1.53(2) 2_666
C8 O16 1.26(2) .
C8 O15 1.27(2) .
C9 O7 1.21(3) .
C9 O6 1.32(2) .
C9 C10 1.43(3) .
C9 Nd2 2.97(2) .
C10 C11 1.42(3) .
C10 H10A 0.9700 .
C10 H10B 0.9700 .
C11 C12 1.60(3) 2_676
C11 H11A 0.9700 .
C11 H11B 0.9700 .
C12 O14 1.23(2) .
C12 O11 1.32(2) .
C12 C11 1.60(3) 2_676
C12 Nd1 2.925(19) 1_655
Nd1 O13 2.444(12) .
Nd1 O16 2.447(14) 1_455
Nd1 O6 2.463(14) .
Nd1 O1 2.467(13) 1_455
Nd1 O4 2.510(15) .
Nd1 O9 2.534(13) 2_665
Nd1 O14 2.536(14) 1_455
Nd1 O11 2.570(13) 1_455
Nd1 O3 2.574(13) .
Nd1 C12 2.925(19) 1_455
Nd1 Nd2 4.1071(15) .
Nd2 O8 2.378(15) 2_665
Nd2 O12 2.454(14) .
Nd2 O11 2.456(14) .
Nd2 O3 2.476(14) .
Nd2 O2 2.509(15) .
Nd2 O6 2.562(12) .
Nd2 O15 2.578(14) .
Nd2 O7 2.576(15) .
Nd2 O1 2.596(13) .
O1 Nd1 2.467(13) 1_655
O8 Nd2 2.378(15) 2_665
O9 Nd1 2.534(13) 2_665
O11 Nd1 2.570(13) 1_655
O12 H12C 1.0173 .
O12 H12D 1.0289 .
O13 H13A 0.9519 .
O13 H13B 0.9485 .
O14 Nd1 2.536(14) 1_655
O16 Nd1 2.447(14) 1_655
